data_9010033
loop_
_publ_author_name
'Hawthorne, F. C.'
'Ungaretti, L.'
'Oberti, R.'
'Bottazzi, P.'
'Czamanske, G. K.'

_publ_section_title
;
 Li: an important component in igneous alkali amphiboles
 Sample: A(3), ferro-fluor-leakeite
;
_journal_name_full 'American Mineralogist'
_journal_page_first 733
_journal_page_last 745
_journal_volume 78
_journal_year 1993
_chemical_compound_source 'Questa caldera, New Mexico'
_chemical_formula_sum
;Al0.328 F1.7 Fe2.98 H0.3 K0.238 Li0.64 Mg0.54 Mn0.7 Na2.662 O22.3 Si7.672
 Ti0.08 Zn0.06
;
_chemical_name_mineral Fluoro-ferroleakeite
_space_group_IT_number 12
_symmetry_space_group_name_Hall '-C 2y'
_symmetry_space_group_name_H-M 'C 1 2/m 1'
_cell_angle_alpha 90
_cell_angle_beta 103.87
_cell_angle_gamma 90
_cell_formula_units_Z 2
_cell_length_a 9.792
_cell_length_b 17.934
_cell_length_c 5.313
_cell_volume 905.810
_database_code_amcsd 0001588
_exptl_crystal_density_diffrn 3.353
_cod_original_formula_sum
;O22.3 (F1.7 Si7.672) Al.328 Mg.54 Fe2.98 Mn.7 Ti.08 Zn.06 Li.64 Na2.662 K.238
 H.3
;
_cod_database_code 9010033

loop_
_space_group_symop_operation_xyz
x,y,z
1/2+x,1/2+y,z
x,-y,z
1/2+x,1/2-y,z
-x,y,-z
1/2-x,1/2+y,-z
-x,-y,-z
1/2-x,1/2-y,-z

loop_
_atom_site_label
_atom_site_fract_x
_atom_site_fract_y
_atom_site_fract_z
_atom_site_occupancy
_atom_site_U_iso_or_equiv
_atom_site_type_symbol
_atom_site_attached_hydrogens
O1 0.11070 0.09060 0.20880 1.00000 0.00823 O 0
O2 0.11980 0.17150 0.73680 1.00000 0.00811 O 0
O-H3 0.11300 0.00000 0.70710 0.15000 0.01418 O 1
F 0.11300 0.00000 0.70710 0.85000 0.01418 F 0
O4 0.36520 0.24970 0.80130 1.00000 0.01026 O 0
O5 0.35070 0.12840 0.08360 1.00000 0.01039 O 0
O6 0.34170 0.12010 0.58050 1.00000 0.01026 O 0
O7 0.33560 0.00000 0.29920 1.00000 0.01102 O 0
SiT1 0.27970 0.08580 0.29180 0.95900 0.00583 Si 0
AlT1 0.27970 0.08580 0.29180 0.04100 0.00583 Al 0
SiT2 0.29030 0.17070 0.80240 0.95900 0.00570 Si 0
AlT2 0.29030 0.17070 0.80240 0.04100 0.00570 Al 0
MgM1 0.00000 0.08880 0.50000 0.25000 0.00798 Mg 0
Fe2+M1 0.00000 0.08880 0.50000 0.56000 0.00798 Fe 0
MnM1 0.00000 0.08880 0.50000 0.19000 0.00798 Mn 0
Fe2+M2 0.00000 0.18110 0.00000 0.02000 0.00671 Fe 0
Fe3+M2 0.00000 0.18110 0.00000 0.91000 0.00671 Fe 0
TiM2 0.00000 0.18110 0.00000 0.04000 0.00671 Ti 0
ZnM2 0.00000 0.18110 0.00000 0.03000 0.00671 Zn 0
LiM3 0.00000 0.00000 0.00000 0.64000 0.00849 Li 0
MgM3 0.00000 0.00000 0.00000 0.04000 0.00849 Mg 0
MnM3 0.00000 0.00000 0.00000 0.32000 0.00849 Mn 0
NaM4 0.00000 0.27760 0.50000 1.00000 0.01406 Na 0
KA 0.00000 0.50000 0.00000 0.06400 0.06155 K 0
NaA 0.00000 0.50000 0.00000 0.18000 0.06155 Na 0
KAm 0.04560 0.50000 0.09730 0.08300 0.04458 K 0
NaAm 0.04560 0.50000 0.09730 0.23000 0.04458 Na 0
KA2 0.00000 0.46930 0.00000 0.00400 0.04673 K 0
NaA2 0.00000 0.46930 0.00000 0.01100 0.04673 Na 0

loop_
_cod_changelog_entry_id
_cod_changelog_entry_author
_cod_changelog_entry_date
_cod_changelog_entry_text
1
;cod-tools version 3.8.0
Id: cif_guess_AMCSD_atom_types 9581 2023-05-17 12:35:41Z saulius
;
2023-05-18T11:40:44+03:00
;Derived atom types and hydrogen counts
from atom names that follow the AMCSD naming convention
(Wat == water, O-H == hydroxyl).
;

loop_
_cod_related_entry_id
_cod_related_entry_database
_cod_related_entry_code
1 AMCSD 0001588
